data_4322430
loop_
_publ_author_name
'Peter W. Roesky'
'Markus R. B\"urgstein'

_publ_contact_author
;
        Peter W. Roesky
        Universit\"at Karlsruhe
        Engesserstr. Geb.30.45
        76128 Karlsruhe
        Bundesrepublik Deutschland
;
_publ_contact_author_email roesky@achibm6.chemie.uni-karlsruhe.de
_publ_contact_author_fax '049 721 661921'
_publ_contact_author_phone '049 721 608-2855'
_publ_section_title
;
 Bridged Aminotroponiminate Complexes of the Lanthanides
;
_journal_name_full 'Inorganic Chemistry'
_journal_page_first 5629
_journal_page_last 5632
_journal_paper_doi 10.1021/ic990533c
_journal_volume 38
_journal_year 1999
_chemical_formula_sum 'C25.5 H36 Cl Er N4'
_chemical_formula_weight 601.29
_chemical_name_systematic
; 
 ? 
;
_space_group_IT_number 2
_symmetry_cell_setting triclinic
_symmetry_space_group_name_Hall '-P 1'
_symmetry_space_group_name_H-M 'P -1'
_atom_sites_solution_hydrogens geom
_atom_sites_solution_primary direct
_atom_sites_solution_secondary difmap
_audit_creation_method SHELXL
_cell_angle_alpha 66.54(2)
_cell_angle_beta 73.770(3)
_cell_angle_gamma 84.825(4)
_cell_formula_units_Z 2
_cell_length_a 9.4158(3)
_cell_length_b 11.4180(4)
_cell_length_c 13.0820(3)
_cell_measurement_reflns_used 30
_cell_measurement_temperature 203(2)
_cell_measurement_theta_max 45
_cell_measurement_theta_min 30
_cell_volume 1238.4(2)
_computing_structure_refinement 'SHELXL-93 (Sheldrick, 1993)'
_computing_structure_solution 'SHELXS-86 (Sheldrick, 1990)'
_diffrn_ambient_temperature 203(2)
_diffrn_measurement_device 'STOE-STADI IV'
_diffrn_radiation_monochromator graphite
_diffrn_radiation_source 'fine-focus sealed tube'
_diffrn_radiation_type MoKa
_diffrn_radiation_wavelength 0.71073
_diffrn_reflns_av_R_equivalents 0.0000
_diffrn_reflns_av_sigmaI/netI 0.0110
_diffrn_reflns_limit_h_max 11
_diffrn_reflns_limit_h_min -10
_diffrn_reflns_limit_k_max 13
_diffrn_reflns_limit_k_min -12
_diffrn_reflns_limit_l_max 15
_diffrn_reflns_limit_l_min 0
_diffrn_reflns_number 4360
_diffrn_reflns_theta_max 24.98
_diffrn_reflns_theta_min 1.76
_diffrn_standards_decay_% 3
_diffrn_standards_interval_count 7200
_diffrn_standards_number 3
_exptl_absorpt_coefficient_mu 3.516
_exptl_crystal_colour yellow
_exptl_crystal_density_diffrn 1.613
_exptl_crystal_F_000 604
_refine_diff_density_max 0.848
_refine_diff_density_min -0.658
_refine_diff_density_rms 0.080
_refine_ls_extinction_method none
_refine_ls_goodness_of_fit_all 1.023
_refine_ls_goodness_of_fit_obs 1.019
_refine_ls_matrix_type full
_refine_ls_number_parameters 279
_refine_ls_number_reflns 4359
_refine_ls_number_restraints 0
_refine_ls_restrained_S_all 1.025
_refine_ls_restrained_S_obs 1.019
_refine_ls_R_factor_all 0.0186
_refine_ls_R_factor_obs 0.0177
_refine_ls_shift/esd_max -0.027
_refine_ls_shift/esd_mean 0.001
_refine_ls_structure_factor_coef Fsqd
_refine_ls_weighting_details 'w=1/[s^2^(Fo^2^)+( 0.0322P)^2^+1.5494P] where P=(Fo^2^+2Fc^2^)/3'
_refine_ls_weighting_scheme calc
_refine_ls_wR_factor_all 0.0499
_refine_ls_wR_factor_obs 0.0489
_reflns_number_observed 4240
_reflns_number_total 4360
_reflns_observed_criterion >2sigma(I)
_cod_data_source_file ic990533c_4.cif
_cod_data_source_block 4
_cod_depositor_comments
;
The following automatic conversions were performed:

'_refine_ls_weighting_scheme' value 'calc w=1/[s^2^(Fo^2^)+(
0.0322P)^2^+1.5494P] where P=(Fo^2^+2Fc^2^)/3' was changed to 'calc'.
New tag '_refine_ls_weighting_details' was created. The value of the
new tag was set to 'w=1/[s^2^(Fo^2^)+( 0.0322P)^2^+1.5494P] where
P=(Fo^2^+2Fc^2^)/3'.

Automatic conversion script
Id: cif_fix_values 3143 2015-03-26 13:38:13Z robertas 
;
_cod_original_cell_volume 1238.41(7)
_cod_original_formula_sum 'C25.50 H36 Cl Er N4'
_cod_database_code 4322430

loop_
_symmetry_equiv_pos_as_xyz
'x, y, z'
'-x, -y, -z'

loop_
_atom_site_aniso_label
_atom_site_aniso_U_11
_atom_site_aniso_U_22
_atom_site_aniso_U_33
_atom_site_aniso_U_23
_atom_site_aniso_U_13
_atom_site_aniso_U_12
Er 0.01692(7) 0.01933(8) 0.01895(8) -0.00635(5) -0.00105(5) 0.00172(5)
Cl 0.0254(3) 0.0289(3) 0.0280(3) -0.0150(3) 0.0037(3) -0.0065(3)
N1 0.0184(11) 0.0257(12) 0.0210(11) -0.0090(9) -0.0053(9) 0.0026(9)
N2 0.0182(11) 0.0246(12) 0.0214(11) -0.0085(10) -0.0053(9) 0.0024(9)
N3 0.0171(11) 0.0245(12) 0.0234(12) -0.0053(10) -0.0011(9) -0.0008(9)
N4 0.0209(12) 0.0206(11) 0.0247(12) -0.0055(10) -0.0019(9) 0.0027(9)
C1 0.0200(13) 0.0231(13) 0.0185(13) -0.0068(11) -0.0014(10) 0.0004(10)
C2 0.038(2) 0.028(2) 0.041(2) -0.0136(14) -0.0190(14) 0.0050(13)
C3 0.052(2) 0.025(2) 0.054(2) -0.017(2) -0.023(2) 0.0030(14)
C4 0.048(2) 0.0199(15) 0.041(2) -0.0053(13) -0.012(2) 0.0066(13)
C5 0.037(2) 0.028(2) 0.028(2) -0.0024(13) -0.0096(13) 0.0090(13)
C6 0.0278(15) 0.0280(15) 0.0235(14) -0.0067(12) -0.0077(12) 0.0039(12)
C7 0.0191(13) 0.0254(14) 0.0191(13) -0.0084(11) -0.0028(10) 0.0031(11)
C8 0.0210(14) 0.034(2) 0.0249(14) -0.0112(12) -0.0080(11) 0.0020(12)
C9 0.0182(13) 0.035(2) 0.032(2) -0.0161(13) -0.0070(11) 0.0005(11)
C10 0.0170(13) 0.032(2) 0.0278(15) -0.0082(12) -0.0033(11) 0.0008(11)
C11 0.0216(14) 0.0203(13) 0.0247(14) -0.0075(11) -0.0019(11) -0.0010(11)
C12 0.0227(15) 0.038(2) 0.027(2) -0.0089(13) -0.0008(12) 0.0044(12)
C13 0.025(2) 0.047(2) 0.027(2) -0.0133(14) 0.0027(12) 0.0022(13)
C14 0.036(2) 0.045(2) 0.0203(14) -0.0110(14) 0.0000(13) 0.0002(14)
C15 0.034(2) 0.038(2) 0.0210(14) -0.0086(13) -0.0080(12) 0.0013(13)
C16 0.0251(14) 0.0306(15) 0.0265(15) -0.0102(12) -0.0068(12) 0.0031(12)
C17 0.0230(14) 0.0193(13) 0.0234(14) -0.0086(11) -0.0033(11) -0.0017(10)
C18 0.0251(14) 0.0293(15) 0.0277(15) -0.0111(12) -0.0104(12) 0.0000(12)
C19 0.035(2) 0.054(2) 0.029(2) -0.019(2) -0.0132(14) 0.0046(15)
C20 0.029(2) 0.040(2) 0.040(2) -0.0151(15) -0.0164(14) 0.0086(13)
C21 0.0248(15) 0.030(2) 0.0241(14) -0.0074(12) -0.0046(12) 0.0093(12)
C22 0.049(2) 0.030(2) 0.039(2) -0.0112(14) -0.008(2) 0.0123(15)
C23 0.029(2) 0.040(2) 0.035(2) -0.0106(15) 0.0018(14) 0.0115(14)

loop_
_atom_site_label
_atom_site_type_symbol
_atom_site_fract_x
_atom_site_fract_y
_atom_site_fract_z
_atom_site_U_iso_or_equiv
_atom_site_thermal_displace_type
_atom_site_occupancy
_atom_site_calc_flag
_atom_site_refinement_flags
_atom_site_disorder_group
Er Er 0.874902(12) 0.502761(10) 0.663685(9) 0.01967(5) Uani 1 d . .
Cl Cl 0.87572(8) 0.39064(7) 0.51801(6) 0.02807(15) Uani 1 d . .
N1 N 0.9107(2) 0.6829(2) 0.7000(2) 0.0219(5) Uani 1 d . .
N2 N 0.7171(2) 0.6625(2) 0.5987(2) 0.0217(5) Uani 1 d . .
N3 N 0.6486(2) 0.4219(2) 0.7957(2) 0.0238(5) Uani 1 d . .
N4 N 0.8983(3) 0.3223(2) 0.8238(2) 0.0242(5) Uani 1 d . .
C1 C 0.8504(3) 0.7923(3) 0.6461(2) 0.0217(5) Uani 1 d . .
C2 C 0.8668(4) 0.9069(3) 0.6598(3) 0.0342(7) Uani 1 d . .
H2 H 0.9115(4) 0.8954(3) 0.7189(3) 0.041 Uiso 1 calc R .
C3 C 0.8305(4) 1.0327(3) 0.6041(3) 0.0415(8) Uani 1 d . .
H3 H 0.8582(4) 1.0910(3) 0.6298(3) 0.050 Uiso 1 calc R .
C4 C 0.7600(4) 1.0859(3) 0.5167(3) 0.0386(8) Uani 1 d . .
H4 H 0.7522(4) 1.1752(3) 0.4860(3) 0.046 Uiso 1 calc R .
C5 C 0.7010(4) 1.0190(3) 0.4713(3) 0.0343(7) Uani 1 d . .
H5 H 0.6573(4) 1.0692(3) 0.4119(3) 0.041 Uiso 1 calc R .
C6 C 0.6953(3) 0.8884(3) 0.4993(2) 0.0275(6) Uani 1 d . .
H6 H 0.6439(3) 0.8659(3) 0.4574(2) 0.033 Uiso 1 calc R .
C7 C 0.7513(3) 0.7822(3) 0.5782(2) 0.0220(5) Uani 1 d . .
C8 C 0.5862(3) 0.6419(3) 0.5669(2) 0.0265(6) Uani 1 d . .
H8A H 0.6132(3) 0.6569(3) 0.4847(2) 0.032 Uiso 1 calc R .
H8B H 0.5101(3) 0.7028(3) 0.5798(2) 0.032 Uiso 1 calc R .
C9 C 0.5246(3) 0.5061(3) 0.6388(3) 0.0271(6) Uani 1 d . .
H9A H 0.4280(3) 0.4994(3) 0.6267(3) 0.032 Uiso 1 calc R .
H9B H 0.5909(3) 0.4472(3) 0.6114(3) 0.032 Uiso 1 calc R .
C10 C 0.5069(3) 0.4648(3) 0.7683(2) 0.0275(6) Uani 1 d . .
H10A H 0.4721(3) 0.5367(3) 0.7911(2) 0.033 Uiso 1 calc R .
H10B H 0.4328(3) 0.3952(3) 0.8121(2) 0.033 Uiso 1 calc R .
C11 C 0.6477(3) 0.3576(3) 0.9063(2) 0.0234(6) Uani 1 d . .
C12 C 0.5194(3) 0.3488(3) 0.9978(3) 0.0319(7) Uani 1 d . .
H12 H 0.4395(3) 0.3950(3) 0.9723(3) 0.038 Uiso 1 calc R .
C13 C 0.4882(3) 0.2863(3) 1.1162(3) 0.0356(7) Uani 1 d . .
H13 H 0.3932(3) 0.2998(3) 1.1572(3) 0.043 Uiso 1 calc R .
C14 C 0.5753(4) 0.2067(3) 1.1842(3) 0.0359(7) Uani 1 d . .
H14 H 0.5329(4) 0.1709(3) 1.2645(3) 0.043 Uiso 1 calc R .
C15 C 0.7189(4) 0.1758(3) 1.1437(3) 0.0320(7) Uani 1 d . .
H15 H 0.7623(4) 0.1195(3) 1.2012(3) 0.038 Uiso 1 calc R .
C16 C 0.8101(3) 0.2144(3) 1.0319(3) 0.0279(6) Uani 1 d . .
H16 H 0.9043(3) 0.1785(3) 1.0278(3) 0.033 Uiso 1 calc R .
C17 C 0.7910(3) 0.2962(2) 0.9229(2) 0.0223(5) Uani 1 d . .
C18 C 1.0014(3) 0.6805(3) 0.7772(2) 0.0266(6) Uani 1 d . .
H18 H 1.0499(3) 0.7655(3) 0.7472(2) 0.032 Uiso 1 calc R .
C19 C 0.9024(4) 0.6525(4) 0.8994(3) 0.0379(7) Uani 1 d . .
H19A H 0.9629(5) 0.6477(24) 0.9499(6) 0.057 Uiso 1 calc R .
H19B H 0.8496(21) 0.5718(12) 0.9279(9) 0.057 Uiso 1 calc R .
H19C H 0.8319(19) 0.7202(13) 0.8977(5) 0.057 Uiso 1 calc R .
C20 C 1.1200(3) 0.5815(3) 0.7792(3) 0.0352(7) Uani 1 d . .
H20A H 1.1820(17) 0.5848(16) 0.8260(18) 0.053 Uiso 1 calc R .
H20B H 1.1801(17) 0.5990(14) 0.7010(4) 0.053 Uiso 1 calc R .
H20C H 1.0739(3) 0.4973(4) 0.8118(20) 0.053 Uiso 1 calc R .
C21 C 1.0321(3) 0.2429(3) 0.8250(2) 0.0283(6) Uani 1 d . .
H21 H 1.0736(3) 0.2408(3) 0.8874(2) 0.034 Uiso 1 calc R .
C22 C 0.9947(4) 0.1076(3) 0.8447(3) 0.0418(8) Uani 1 d . .
H22A H 1.0819(9) 0.0558(7) 0.8507(23) 0.063 Uiso 1 calc R .
H22B H 0.9617(28) 0.1089(4) 0.7803(12) 0.063 Uiso 1 calc R .
H22C H 0.9166(21) 0.0715(10) 0.9157(12) 0.063 Uiso 1 calc R .
C23 C 1.1471(4) 0.2997(3) 0.7093(3) 0.0388(8) Uani 1 d . .
H23A H 1.2351(11) 0.2485(14) 0.7108(8) 0.058 Uiso 1 calc R .
H23B H 1.1724(21) 0.3864(9) 0.6949(11) 0.058 Uiso 1 calc R .
H23C H 1.1072(11) 0.3003(23) 0.6482(4) 0.058 Uiso 1 calc R .
C24 C 0.4966(14) -0.1234(12) 0.2014(11) 0.179(4) Uiso 1 d . .
C25A C 0.4138(13) -0.0421(11) 0.1147(10) 0.080(3) Uiso 0.50 d P 1
C25B C 0.5979(19) -0.0838(17) 0.0646(15) 0.125(5) Uiso 0.50 d P 2
C26 C 0.5000 0.0000 0.0000 0.119(3) Uiso 1 d S .

loop_
_atom_type_symbol
_atom_type_description
_atom_type_scat_dispersion_real
_atom_type_scat_dispersion_imag
_atom_type_scat_source
C C 0.0033 0.0016 'International Tables Vol C Tables 4.2.6.8 and 6.1.1.4'
H H 0.0000 0.0000 'International Tables Vol C Tables 4.2.6.8 and 6.1.1.4'
N N 0.0061 0.0033 'International Tables Vol C Tables 4.2.6.8 and 6.1.1.4'
Cl Cl 0.1484 0.1585 'International Tables Vol C Tables 4.2.6.8 and 6.1.1.4'
Er Er -0.2586 4.9576 'International Tables Vol C Tables 4.2.6.8 and 6.1.1.4'

loop_
_geom_angle_atom_site_label_1
_geom_angle_atom_site_label_2
_geom_angle_atom_site_label_3
_geom_angle
_geom_angle_site_symmetry_1
_geom_angle_site_symmetry_3
_geom_angle_publ_flag
N2 Er N3 77.59(8) . . ?
N2 Er N4 143.02(8) . . ?
N3 Er N4 67.16(8) . . ?
N2 Er N1 68.29(8) . . ?
N3 Er N1 101.56(8) . . ?
N4 Er N1 107.37(8) . . ?
N2 Er Cl 96.67(6) . . ?
N3 Er Cl 98.50(6) . . ?
N4 Er Cl 99.16(6) . . ?
N1 Er Cl 151.35(6) . . ?
N2 Er Cl 96.62(6) . 2_766 ?
N3 Er Cl 171.95(6) . 2_766 ?
N4 Er Cl 119.50(6) . 2_766 ?
N1 Er Cl 81.15(6) . 2_766 ?
Cl Er Cl 76.43(2) . 2_766 ?
Er Cl Er 103.57(2) . 2_766 ?
C1 N1 C18 118.8(2) . . ?
C1 N1 Er 118.3(2) . . ?
C18 N1 Er 122.8(2) . . ?
C7 N2 C8 117.7(2) . . ?
C7 N2 Er 119.2(2) . . ?
C8 N2 Er 122.9(2) . . ?
C11 N3 C10 118.3(2) . . ?
C11 N3 Er 117.6(2) . . ?
C10 N3 Er 122.3(2) . . ?
C17 N4 C21 118.5(2) . . ?
C17 N4 Er 117.9(2) . . ?
C21 N4 Er 123.3(2) . . ?
N1 C1 C2 123.2(3) . . ?
N1 C1 C7 114.6(2) . . ?
C2 C1 C7 122.0(2) . . ?
C3 C2 C1 133.3(3) . . ?
C4 C3 C2 130.3(3) . . ?
C5 C4 C3 125.2(3) . . ?
C4 C5 C6 130.1(3) . . ?
C5 C6 C7 133.0(3) . . ?
N2 C7 C6 121.6(3) . . ?
N2 C7 C1 114.3(2) . . ?
C6 C7 C1 124.2(3) . . ?
N2 C8 C9 110.5(2) . . ?
C10 C9 C8 113.4(2) . . ?
N3 C10 C9 110.4(2) . . ?
N3 C11 C12 121.7(3) . . ?
N3 C11 C17 113.8(2) . . ?
C12 C11 C17 124.4(3) . . ?
C13 C12 C11 133.1(3) . . ?
C14 C13 C12 129.9(3) . . ?
C15 C14 C13 125.3(3) . . ?
C14 C15 C16 130.4(3) . . ?
C15 C16 C17 133.5(3) . . ?
N4 C17 C16 123.2(3) . . ?
N4 C17 C11 113.7(2) . . ?
C16 C17 C11 123.1(2) . . ?
N1 C18 C20 110.5(2) . . ?
N1 C18 C19 110.0(2) . . ?
C20 C18 C19 110.4(3) . . ?
N4 C21 C23 109.7(2) . . ?
N4 C21 C22 110.8(3) . . ?
C23 C21 C22 108.1(3) . . ?
C26 C25A C24 113.6(9) . . ?
C26 C25B C24 102.2(11) . . ?
C25A C26 C25A 179.999(1) . 2_655 ?
C25B C26 C25B 179.999(2) 2_655 . ?

loop_
_geom_bond_atom_site_label_1
_geom_bond_atom_site_label_2
_geom_bond_distance
_geom_bond_site_symmetry_2
_geom_bond_publ_flag
Er N2 2.289(2) . ?
Er N3 2.324(2) . ?
Er N4 2.328(2) . ?
Er N1 2.359(2) . ?
Er Cl 2.6838(8) . ?
Er Cl 2.7816(8) 2_766 ?
Cl Er 2.7816(8) 2_766 ?
N1 C1 1.333(4) . ?
N1 C18 1.485(3) . ?
N2 C7 1.335(4) . ?
N2 C8 1.471(3) . ?
N3 C11 1.335(4) . ?
N3 C10 1.469(4) . ?
N4 C17 1.344(4) . ?
N4 C21 1.484(3) . ?
C1 C2 1.418(4) . ?
C1 C7 1.495(4) . ?
C2 C3 1.388(5) . ?
C3 C4 1.384(5) . ?
C4 C5 1.366(5) . ?
C5 C6 1.389(4) . ?
C6 C7 1.417(4) . ?
C8 C9 1.524(4) . ?
C9 C10 1.530(4) . ?
C11 C12 1.421(4) . ?
C11 C17 1.494(4) . ?
C12 C13 1.378(4) . ?
C13 C14 1.385(5) . ?
C14 C15 1.377(5) . ?
C15 C16 1.387(4) . ?
C16 C17 1.410(4) . ?
C18 C20 1.513(4) . ?
C18 C19 1.530(4) . ?
C21 C23 1.521(4) . ?
C21 C22 1.519(5) . ?
C24 C25A 1.51(2) . ?
C24 C25B 1.67(2) . ?
C25A C26 1.399(12) . ?
C25B C26 1.45(2) . ?
C26 C25A 1.399(12) 2_655 ?
C26 C25B 1.45(2) 2_655 ?
